data_4300165
loop_
_publ_author_name
'Frank Osterloh'
'Brent M. Segal'
'Catalina Achim'
'R. H. Holm'

_publ_contact_author R.H.Holm
_publ_contact_author_address
;
   R.H.Holm
   Dept. of Chemistry and Chemical Biology 
   Harvard University 
   Cambridge, MA 02138
   USA
;
_publ_contact_author_email holm@chemistry.harvard.edu
_publ_section_title
;
Reduced Mono-, Di-, and Tetracubane-Type Clusters Containing the
[MoFe3S4]2+ Core Stabilized by Tertiary Phosphine Ligation
;
_journal_name_full 'Inorganic Chemistry'
_journal_page_first 980
_journal_page_last 989
_journal_paper_doi 10.1021/ic991016x
_journal_volume 39
_journal_year 2000
_chemical_formula_sum 'C47 H90 Cl10 Fe3 Mo N O2 P3 S4'
_chemical_formula_weight 1540.34
_chemical_name_common '[(Cl4cat)MoFe3S4(PBut3)3(CH3CN)].3CH2Cl2'
_space_group_IT_number 14
_symmetry_cell_setting monoclinic
_symmetry_space_group_name_Hall '-P 2ybc'
_symmetry_space_group_name_H-M 'P 1 21/c 1'
_atom_sites_solution_hydrogens geom
_atom_sites_solution_primary direct
_atom_sites_solution_secondary difmap
_audit_creation_method SHELXL-97
_cell_angle_alpha 90.00
_cell_angle_beta 106.45(3)
_cell_angle_gamma 90.00
_cell_formula_units_Z 4
_cell_length_a 13.545(3)
_cell_length_b 22.339(5)
_cell_length_c 23.070(5)
_cell_measurement_temperature 213(2)
_cell_measurement_theta_max 25.00
_cell_measurement_theta_min 1.81
_cell_volume 6695(3)
_computing_cell_refinement 'SMART (Bruker, V4.050, 1995)'
_computing_data_collection 'ASTRO (Bruker, V4.050, 1995)'
_computing_data_reduction 'SAINT (Bruker, V5.A06, 1997)'
_computing_molecular_graphics 'SHELXTL (Bruker, 1998, ver 5.10)'
_computing_publication_material 'CIFTAB (Sheldrick, 1997)'
_computing_structure_refinement 'SHELXL-97 (Sheldrick, 1997)'
_computing_structure_solution 'SHELXS-97 (Sheldrick, 1990)'
_diffrn_ambient_temperature 213(2)
_diffrn_measured_fraction_theta_full 0.999
_diffrn_measured_fraction_theta_max 0.999
_diffrn_measurement_device 'Siemens CCD '
_diffrn_measurement_method '\w, 0.3 deg'
_diffrn_radiation_monochromator graphite
_diffrn_radiation_source 'normal-focus sealed tube'
_diffrn_radiation_type MoK\a
_diffrn_radiation_wavelength 0.71073
_diffrn_reflns_av_R_equivalents 0.0300
_diffrn_reflns_av_sigmaI/netI 0.0342
_diffrn_reflns_limit_h_max 14
_diffrn_reflns_limit_h_min -16
_diffrn_reflns_limit_k_max 22
_diffrn_reflns_limit_k_min -26
_diffrn_reflns_limit_l_max 27
_diffrn_reflns_limit_l_min -27
_diffrn_reflns_number 35645
_diffrn_reflns_theta_full 25.00
_diffrn_reflns_theta_max 25.00
_diffrn_reflns_theta_min 1.81
_diffrn_standards_decay_% <1
_diffrn_standards_interval_count 0
_diffrn_standards_number 0
_exptl_absorpt_coefficient_mu 1.451
_exptl_absorpt_correction_T_max 0.970459
_exptl_absorpt_correction_T_min 0.793878
_exptl_absorpt_correction_type empirical
_exptl_crystal_colour black
_exptl_crystal_density_diffrn 1.528
_exptl_crystal_density_method 'not measured'
_exptl_crystal_description monoclinic_block
_exptl_crystal_F_000 3176
_exptl_crystal_size_max 0.26
_exptl_crystal_size_mid 0.24
_exptl_crystal_size_min 0.26
_refine_diff_density_max 0.461
_refine_diff_density_min -0.756
_refine_diff_density_rms 0.068
_refine_ls_extinction_method none
_refine_ls_goodness_of_fit_ref 1.033
_refine_ls_hydrogen_treatment mixed
_refine_ls_matrix_type full
_refine_ls_number_parameters 652
_refine_ls_number_reflns 11767
_refine_ls_number_restraints 0
_refine_ls_restrained_S_all 1.033
_refine_ls_R_factor_all 0.0444
_refine_ls_R_factor_gt 0.0319
_refine_ls_shift/su_max 0.003
_refine_ls_shift/su_mean 0.000
_refine_ls_structure_factor_coef Fsqd
_refine_ls_weighting_details 'calc w=1/[\s^2^(Fo^2^)+(0.0381P)^2^+6.9178P] where P=(Fo^2^+2Fc^2^)/3'
_refine_ls_weighting_scheme calc
_refine_ls_wR_factor_gt 0.0806
_refine_ls_wR_factor_ref 0.0853
_reflns_number_gt 9614
_reflns_number_total 11767
_reflns_threshold_expression >2sigma(I)
_cod_original_cell_volume 6695(2)
_cod_original_sg_symbol_H-M 'P 1 2/c 1'
_cod_database_code 4300165

loop_
_symmetry_equiv_pos_as_xyz
'x, y, z'
'-x, y+1/2, -z+1/2'
'-x, -y, -z'
'x, -y-1/2, z-1/2'

loop_
_atom_site_label
_atom_site_type_symbol
_atom_site_fract_x
_atom_site_fract_y
_atom_site_fract_z
_atom_site_U_iso_or_equiv
_atom_site_adp_type
_atom_site_occupancy
_atom_site_symmetry_multiplicity
_atom_site_calc_flag
_atom_site_refinement_flags
_atom_site_disorder_assembly
_atom_site_disorder_group
Mo1 Mo 0.45645(2) 0.451942(11) 0.687851(11) 0.02209(7) Uani 1 1 d . . .
Fe1 Fe 0.35046(3) 0.535989(19) 0.73181(2) 0.02557(11) Uani 1 1 d . . .
Fe2 Fe 0.51862(3) 0.483961(19) 0.805711(19) 0.02493(11) Uani 1 1 d . . .
Fe3 Fe 0.34454(3) 0.420187(19) 0.763606(19) 0.02438(10) Uani 1 1 d . . .
S1 S 0.50629(6) 0.38850(3) 0.77307(3) 0.02638(17) Uani 1 1 d . . .
S2 S 0.27657(6) 0.45915(3) 0.67064(3) 0.02688(17) Uani 1 1 d . . .
S3 S 0.51536(6) 0.54653(3) 0.72833(4) 0.02722(17) Uani 1 1 d . . .
S4 S 0.36577(6) 0.49934(4) 0.82744(4) 0.03018(18) Uani 1 1 d . . .
P1 P 0.25498(7) 0.63252(4) 0.70646(4) 0.0319(2) Uani 1 1 d . . .
P2 P 0.67577(6) 0.50580(4) 0.88615(4) 0.02817(18) Uani 1 1 d . . .
P3 P 0.23293(6) 0.34215(4) 0.78141(4) 0.02577(18) Uani 1 1 d . . .
Cl1 Cl 0.80992(7) 0.41541(4) 0.65999(4) 0.0432(2) Uani 1 1 d . . .
Cl2 Cl 0.81495(8) 0.30297(5) 0.57956(5) 0.0591(3) Uani 1 1 d . . .
Cl3 Cl 0.60983(8) 0.23433(4) 0.51806(4) 0.0524(3) Uani 1 1 d . . .
Cl4 Cl 0.40511(7) 0.27242(4) 0.54794(4) 0.0413(2) Uani 1 1 d . . .
N1 N 0.4199(2) 0.49552(12) 0.59495(13) 0.0321(6) Uani 1 1 d . . .
O1 O 0.60139(16) 0.44105(9) 0.67256(9) 0.0273(5) Uani 1 1 d . . .
O2 O 0.43336(16) 0.37712(9) 0.63023(9) 0.0273(5) Uani 1 1 d . . .
C1 C 0.6083(2) 0.39274(13) 0.64056(13) 0.0250(7) Uani 1 1 d . . .
C2 C 0.6992(2) 0.37473(14) 0.62923(14) 0.0303(7) Uani 1 1 d . . .
C3 C 0.7000(3) 0.32486(15) 0.59194(15) 0.0342(8) Uani 1 1 d . . .
C4 C 0.6100(3) 0.29431(14) 0.56609(15) 0.0339(8) Uani 1 1 d . . .
C5 C 0.5192(3) 0.31091(14) 0.57875(14) 0.0300(7) Uani 1 1 d . . .
C6 C 0.5164(2) 0.35917(13) 0.61649(13) 0.0254(7) Uani 1 1 d . . .
C7 C 0.2548(3) 0.65869(16) 0.62763(16) 0.0424(9) Uani 1 1 d . . .
C8 C 0.3628(3) 0.64989(18) 0.61990(18) 0.0520(10) Uani 1 1 d . . .
H8A H 0.3631 0.6630 0.5803 0.078 Uiso 1 1 calc R . .
H8B H 0.3810 0.6083 0.6247 0.078 Uiso 1 1 calc R . .
H8C H 0.4117 0.6729 0.6499 0.078 Uiso 1 1 calc R . .
C9 C 0.2242(4) 0.72490(18) 0.6128(2) 0.0648(13) Uani 1 1 d . . .
H9A H 0.2263 0.7338 0.5724 0.097 Uiso 1 1 calc R . .
H9B H 0.2714 0.7505 0.6409 0.097 Uiso 1 1 calc R . .
H9C H 0.1557 0.7314 0.6158 0.097 Uiso 1 1 calc R . .
C10 C 0.1821(4) 0.6185(2) 0.58015(18) 0.0595(12) Uani 1 1 d . . .
H10A H 0.1817 0.6315 0.5404 0.089 Uiso 1 1 calc R . .
H10B H 0.1137 0.6212 0.5844 0.089 Uiso 1 1 calc R . .
H10C H 0.2054 0.5778 0.5860 0.089 Uiso 1 1 calc R . .
C11 C 0.1159(3) 0.62185(16) 0.70755(19) 0.0447(9) Uani 1 1 d . . .
C12 C 0.1146(3) 0.6141(2) 0.7741(2) 0.0601(12) Uani 1 1 d . . .
H12A H 0.0450 0.6086 0.7755 0.090 Uiso 1 1 calc R . .
H12B H 0.1432 0.6491 0.7968 0.090 Uiso 1 1 calc R . .
H12C H 0.1548 0.5797 0.7912 0.090 Uiso 1 1 calc R . .
C13 C 0.0736(3) 0.56278(17) 0.6754(2) 0.0509(10) Uani 1 1 d . . .
H13A H 0.0036 0.5574 0.6760 0.076 Uiso 1 1 calc R . .
H13B H 0.1146 0.5299 0.6959 0.076 Uiso 1 1 calc R . .
H13C H 0.0764 0.5642 0.6343 0.076 Uiso 1 1 calc R . .
C14 C 0.0415(3) 0.67234(19) 0.6785(2) 0.0621(12) Uani 1 1 d . . .
H14A H -0.0262 0.6630 0.6812 0.093 Uiso 1 1 calc R . .
H14B H 0.0398 0.6763 0.6368 0.093 Uiso 1 1 calc R . .
H14C H 0.0644 0.7092 0.6993 0.093 Uiso 1 1 calc R . .
C15 C 0.3174(3) 0.69363(16) 0.76325(18) 0.0444(9) Uani 1 1 d . . .
C16 C 0.4183(3) 0.71370(18) 0.7520(2) 0.0556(11) Uani 1 1 d . . .
H16A H 0.4495 0.7443 0.7805 0.083 Uiso 1 1 calc R . .
H16B H 0.4046 0.7292 0.7117 0.083 Uiso 1 1 calc R . .
H16C H 0.4642 0.6802 0.7567 0.083 Uiso 1 1 calc R . .
C17 C 0.3474(3) 0.66528(18) 0.82717(17) 0.0538(11) Uani 1 1 d . . .
H17A H 0.3789 0.6951 0.8566 0.081 Uiso 1 1 calc R . .
H17B H 0.3950 0.6331 0.8287 0.081 Uiso 1 1 calc R . .
H17C H 0.2868 0.6501 0.8358 0.081 Uiso 1 1 calc R . .
C18 C 0.2510(4) 0.74913(18) 0.7634(2) 0.0625(12) Uani 1 1 d . . .
H18A H 0.2887 0.7770 0.7932 0.094 Uiso 1 1 calc R . .
H18B H 0.1891 0.7375 0.7729 0.094 Uiso 1 1 calc R . .
H18C H 0.2336 0.7676 0.7243 0.094 Uiso 1 1 calc R . .
C19 C 0.6703(3) 0.58486(15) 0.91628(15) 0.0364(8) Uani 1 1 d . . .
C20 C 0.6294(3) 0.62741(15) 0.86247(17) 0.0437(9) Uani 1 1 d . . .
H20A H 0.6263 0.6674 0.8771 0.065 Uiso 1 1 calc R . .
H20B H 0.5617 0.6149 0.8396 0.065 Uiso 1 1 calc R . .
H20C H 0.6746 0.6265 0.8371 0.065 Uiso 1 1 calc R . .
C21 C 0.5903(3) 0.58674(17) 0.95185(17) 0.0454(9) Uani 1 1 d . . .
H21A H 0.5872 0.6264 0.9672 0.068 Uiso 1 1 calc R . .
H21B H 0.6096 0.5590 0.9850 0.068 Uiso 1 1 calc R . .
H21C H 0.5240 0.5759 0.9257 0.068 Uiso 1 1 calc R . .
C22 C 0.7727(3) 0.60994(18) 0.95652(18) 0.0504(10) Uani 1 1 d . . .
H22A H 0.7620 0.6497 0.9693 0.076 Uiso 1 1 calc R . .
H22B H 0.8224 0.6110 0.9340 0.076 Uiso 1 1 calc R . .
H22C H 0.7976 0.5847 0.9913 0.076 Uiso 1 1 calc R . .
C23 C 0.7940(3) 0.49882(17) 0.85727(16) 0.0390(8) Uani 1 1 d . . .
C24 C 0.8013(3) 0.55330(19) 0.81793(19) 0.0516(10) Uani 1 1 d . . .
H24A H 0.8610 0.5494 0.8036 0.077 Uiso 1 1 calc R . .
H24B H 0.8068 0.5892 0.8415 0.077 Uiso 1 1 calc R . .
H24C H 0.7407 0.5553 0.7841 0.077 Uiso 1 1 calc R . .
C25 C 0.8967(3) 0.4926(2) 0.90671(19) 0.0512(10) Uani 1 1 d . . .
H25A H 0.9518 0.4894 0.8884 0.077 Uiso 1 1 calc R . .
H25B H 0.8950 0.4574 0.9303 0.077 Uiso 1 1 calc R . .
H25C H 0.9074 0.5272 0.9324 0.077 Uiso 1 1 calc R . .
C26 C 0.7790(3) 0.44410(19) 0.81484(18) 0.0495(10) Uani 1 1 d . . .
H26A H 0.8379 0.4399 0.7998 0.074 Uiso 1 1 calc R . .
H26B H 0.7185 0.4497 0.7816 0.074 Uiso 1 1 calc R . .
H26C H 0.7714 0.4087 0.8367 0.074 Uiso 1 1 calc R . .
C27 C 0.6878(3) 0.44995(16) 0.95052(15) 0.0374(8) Uani 1 1 d . . .
C28 C 0.7648(3) 0.4668(2) 1.01184(17) 0.0539(11) Uani 1 1 d . . .
H28A H 0.7650 0.4360 1.0409 0.081 Uiso 1 1 calc R . .
H28B H 0.7445 0.5041 1.0257 0.081 Uiso 1 1 calc R . .
H28C H 0.8325 0.4707 1.0069 0.081 Uiso 1 1 calc R . .
C29 C 0.5815(3) 0.44184(18) 0.96023(17) 0.0461(9) Uani 1 1 d . . .
H29A H 0.5861 0.4139 0.9925 0.069 Uiso 1 1 calc R . .
H29B H 0.5344 0.4269 0.9238 0.069 Uiso 1 1 calc R . .
H29C H 0.5573 0.4797 0.9705 0.069 Uiso 1 1 calc R . .
C30 C 0.7174(3) 0.38839(17) 0.93155(18) 0.0483(10) Uani 1 1 d . . .
H30A H 0.7233 0.3604 0.9640 0.073 Uiso 1 1 calc R . .
H30B H 0.7820 0.3912 0.9224 0.073 Uiso 1 1 calc R . .
H30C H 0.6652 0.3749 0.8964 0.073 Uiso 1 1 calc R . .
C31 C 0.1837(3) 0.29420(15) 0.71044(16) 0.0385(8) Uani 1 1 d . . .
C32 C 0.1387(3) 0.23317(17) 0.72107(19) 0.0541(11) Uani 1 1 d . . .
H32A H 0.1158 0.2120 0.6834 0.081 Uiso 1 1 calc R . .
H32B H 0.0815 0.2394 0.7372 0.081 Uiso 1 1 calc R . .
H32C H 0.1906 0.2102 0.7492 0.081 Uiso 1 1 calc R . .
C33 C 0.1014(3) 0.32783(19) 0.66292(16) 0.0505(10) Uani 1 1 d . . .
H33A H 0.0773 0.3033 0.6276 0.076 Uiso 1 1 calc R . .
H33B H 0.1300 0.3642 0.6525 0.076 Uiso 1 1 calc R . .
H33C H 0.0449 0.3372 0.6788 0.076 Uiso 1 1 calc R . .
C34 C 0.2732(3) 0.28413(17) 0.68291(18) 0.0481(10) Uani 1 1 d . . .
H34A H 0.2500 0.2601 0.6471 0.072 Uiso 1 1 calc R . .
H34B H 0.3284 0.2640 0.7117 0.072 Uiso 1 1 calc R . .
H34C H 0.2971 0.3220 0.6727 0.072 Uiso 1 1 calc R . .
C35 C 0.3060(3) 0.29250(15) 0.84668(16) 0.0363(8) Uani 1 1 d . . .
C36 C 0.2389(3) 0.25357(17) 0.87582(17) 0.0458(9) Uani 1 1 d . . .
H36A H 0.2824 0.2303 0.9080 0.069 Uiso 1 1 calc R . .
H36B H 0.1970 0.2273 0.8459 0.069 Uiso 1 1 calc R . .
H36C H 0.1954 0.2789 0.8916 0.069 Uiso 1 1 calc R . .
C37 C 0.3751(3) 0.33345(17) 0.89522(16) 0.0468(10) Uani 1 1 d . . .
H37A H 0.4130 0.3096 0.9288 0.070 Uiso 1 1 calc R . .
H37B H 0.3330 0.3617 0.9088 0.070 Uiso 1 1 calc R . .
H37C H 0.4222 0.3545 0.8784 0.070 Uiso 1 1 calc R . .
C38 C 0.3808(3) 0.25142(16) 0.8262(2) 0.0497(10) Uani 1 1 d . . .
H38A H 0.4172 0.2266 0.8594 0.075 Uiso 1 1 calc R . .
H38B H 0.4291 0.2754 0.8129 0.075 Uiso 1 1 calc R . .
H38C H 0.3428 0.2266 0.7935 0.075 Uiso 1 1 calc R . .
C39 C 0.1183(3) 0.37651(15) 0.80212(15) 0.0333(8) Uani 1 1 d . . .
C40 C 0.0272(3) 0.33361(17) 0.79767(19) 0.0465(9) Uani 1 1 d . . .
H40A H -0.0266 0.3545 0.8088 0.070 Uiso 1 1 calc R . .
H40B H 0.0499 0.3004 0.8245 0.070 Uiso 1 1 calc R . .
H40C H 0.0016 0.3193 0.7569 0.070 Uiso 1 1 calc R . .
C41 C 0.1535(3) 0.40213(17) 0.86678(17) 0.0466(9) Uani 1 1 d . . .
H41A H 0.0956 0.4193 0.8769 0.070 Uiso 1 1 calc R . .
H41B H 0.2047 0.4324 0.8690 0.070 Uiso 1 1 calc R . .
H41C H 0.1822 0.3706 0.8947 0.070 Uiso 1 1 calc R . .
C42 C 0.0813(3) 0.43121(16) 0.76121(18) 0.0435(9) Uani 1 1 d . . .
H42A H 0.0236 0.4491 0.7710 0.065 Uiso 1 1 calc R . .
H42B H 0.0611 0.4188 0.7197 0.065 Uiso 1 1 calc R . .
H42C H 0.1361 0.4599 0.7675 0.065 Uiso 1 1 calc R . .
C43 C 0.3908(3) 0.51436(15) 0.54750(16) 0.0369(8) Uani 1 1 d . . .
C44 C 0.3525(5) 0.5399(3) 0.4872(2) 0.0607(13) Uani 1 1 d . . .
H44C H 0.349(5) 0.578(3) 0.489(3) 0.11(2) Uiso 1 1 d . . .
H44B H 0.390(4) 0.529(2) 0.464(3) 0.09(2) Uiso 1 1 d . . .
H44A H 0.285(5) 0.524(3) 0.467(3) 0.11(2) Uiso 1 1 d . . .
C45 C -0.1961(4) 0.6164(2) 0.4778(2) 0.0739(14) Uani 1 1 d . . .
H45A H -0.2536 0.6113 0.4947 0.089 Uiso 1 1 calc R . .
H45B H -0.2238 0.6195 0.4343 0.089 Uiso 1 1 calc R . .
Cl5 Cl -0.11814(15) 0.55391(9) 0.49472(9) 0.1256(7) Uani 1 1 d . . .
Cl6 Cl -0.13139(11) 0.68279(8) 0.50578(7) 0.0916(4) Uani 1 1 d . . .
C46 C 1.0370(6) 0.7040(3) 0.9791(3) 0.113(2) Uani 1 1 d . . .
H46A H 0.9886 0.7354 0.9609 0.135 Uiso 1 1 calc R . .
H46B H 1.1047 0.7222 0.9932 0.135 Uiso 1 1 calc R . .
Cl7 Cl 1.03893(12) 0.65232(7) 0.92474(7) 0.0940(4) Uani 1 1 d . . .
Cl8 Cl 1.00354(10) 0.67530(6) 1.04148(6) 0.0790(4) Uani 1 1 d . . .
C47 C -0.3382(4) 0.5802(2) 0.6336(2) 0.0699(14) Uani 1 1 d . . .
H47A H -0.3554 0.6039 0.6646 0.084 Uiso 1 1 calc R . .
H47B H -0.3587 0.5392 0.6377 0.084 Uiso 1 1 calc R . .
Cl9 Cl -0.20731(11) 0.58296(7) 0.64387(8) 0.0931(5) Uani 1 1 d . . .
Cl10 Cl -0.40713(10) 0.60785(6) 0.56133(7) 0.0764(4) Uani 1 1 d . . .

loop_
_atom_site_aniso_label
_atom_site_aniso_U_11
_atom_site_aniso_U_22
_atom_site_aniso_U_33
_atom_site_aniso_U_23
_atom_site_aniso_U_13
_atom_site_aniso_U_12
Mo1 0.02487(14) 0.01967(13) 0.02323(14) -0.00151(10) 0.00924(11) -0.00028(10)
Fe1 0.0272(2) 0.0214(2) 0.0292(2) -0.00138(18) 0.00966(19) 0.00206(17)
Fe2 0.0256(2) 0.0245(2) 0.0253(2) -0.00249(18) 0.00836(19) -0.00186(17)
Fe3 0.0259(2) 0.0230(2) 0.0254(2) -0.00098(18) 0.00909(18) -0.00218(17)
S1 0.0285(4) 0.0225(4) 0.0286(4) 0.0009(3) 0.0087(3) 0.0009(3)
S2 0.0256(4) 0.0276(4) 0.0267(4) -0.0016(3) 0.0061(3) 0.0002(3)
S3 0.0308(4) 0.0220(4) 0.0309(4) -0.0024(3) 0.0121(3) -0.0026(3)
S4 0.0340(4) 0.0300(4) 0.0297(4) -0.0049(3) 0.0142(3) -0.0010(3)
P1 0.0344(5) 0.0259(4) 0.0359(5) -0.0009(4) 0.0107(4) 0.0064(3)
P2 0.0264(4) 0.0309(4) 0.0274(4) -0.0037(4) 0.0078(3) -0.0030(3)
P3 0.0270(4) 0.0242(4) 0.0270(4) -0.0009(3) 0.0091(3) -0.0034(3)
Cl1 0.0303(5) 0.0574(6) 0.0438(5) -0.0096(4) 0.0134(4) -0.0011(4)
Cl2 0.0470(6) 0.0741(7) 0.0609(7) -0.0173(5) 0.0228(5) 0.0212(5)
Cl3 0.0722(7) 0.0413(5) 0.0473(6) -0.0177(4) 0.0228(5) 0.0100(5)
Cl4 0.0516(5) 0.0316(5) 0.0403(5) -0.0108(4) 0.0122(4) -0.0095(4)
N1 0.0391(16) 0.0280(15) 0.0316(16) 0.0016(13) 0.0142(13) -0.0002(12)
O1 0.0284(12) 0.0241(11) 0.0321(12) -0.0061(9) 0.0129(10) -0.0017(9)
O2 0.0294(12) 0.0245(11) 0.0296(12) -0.0042(9) 0.0112(10) -0.0020(9)
C1 0.0322(17) 0.0249(16) 0.0192(15) 0.0034(12) 0.0093(13) 0.0049(13)
C2 0.0329(18) 0.0316(18) 0.0258(17) 0.0035(14) 0.0076(14) 0.0045(14)
C3 0.043(2) 0.0345(19) 0.0287(18) 0.0032(14) 0.0168(16) 0.0162(16)
C4 0.052(2) 0.0232(17) 0.0280(17) -0.0012(13) 0.0141(16) 0.0093(15)
C5 0.0403(19) 0.0221(16) 0.0273(17) -0.0014(13) 0.0093(15) -0.0008(14)
C6 0.0331(18) 0.0226(16) 0.0206(15) 0.0024(12) 0.0075(13) 0.0034(13)
C7 0.054(2) 0.036(2) 0.038(2) 0.0086(16) 0.0141(18) 0.0134(17)
C8 0.069(3) 0.045(2) 0.050(2) 0.0100(19) 0.031(2) 0.011(2)
C9 0.089(4) 0.044(3) 0.065(3) 0.019(2) 0.029(3) 0.026(2)
C10 0.068(3) 0.066(3) 0.039(2) 0.000(2) 0.007(2) 0.014(2)
C11 0.034(2) 0.038(2) 0.062(3) -0.0006(18) 0.0139(18) 0.0094(16)
C12 0.056(3) 0.066(3) 0.068(3) 0.001(2) 0.034(2) 0.008(2)
C13 0.031(2) 0.046(2) 0.073(3) -0.001(2) 0.0107(19) 0.0055(16)
C14 0.041(2) 0.052(3) 0.091(3) 0.003(2) 0.015(2) 0.0199(19)
C15 0.055(2) 0.0277(19) 0.050(2) -0.0108(16) 0.0142(19) 0.0033(16)
C16 0.058(3) 0.038(2) 0.069(3) -0.010(2) 0.016(2) -0.0082(19)
C17 0.062(3) 0.049(2) 0.045(2) -0.0141(19) 0.007(2) 0.002(2)
C18 0.078(3) 0.037(2) 0.071(3) -0.017(2) 0.020(3) 0.012(2)
C19 0.039(2) 0.0353(19) 0.0337(19) -0.0113(15) 0.0080(16) -0.0071(15)
C20 0.054(2) 0.0282(19) 0.046(2) -0.0056(16) 0.0099(19) -0.0023(16)
C21 0.050(2) 0.044(2) 0.045(2) -0.0125(18) 0.0170(19) -0.0029(17)
C22 0.049(2) 0.047(2) 0.052(2) -0.0132(19) 0.0075(19) -0.0152(18)
C23 0.0298(19) 0.051(2) 0.038(2) -0.0023(17) 0.0133(16) 0.0004(16)
C24 0.040(2) 0.069(3) 0.052(2) 0.007(2) 0.0234(19) -0.0067(19)
C25 0.030(2) 0.066(3) 0.057(3) -0.001(2) 0.0116(18) -0.0020(18)
C26 0.036(2) 0.068(3) 0.048(2) -0.010(2) 0.0175(18) 0.0050(19)
C27 0.038(2) 0.041(2) 0.0323(19) 0.0024(15) 0.0076(15) -0.0016(15)
C28 0.053(3) 0.067(3) 0.035(2) 0.0023(19) 0.0014(18) -0.004(2)
C29 0.048(2) 0.050(2) 0.044(2) 0.0074(18) 0.0188(18) -0.0079(18)
C30 0.049(2) 0.042(2) 0.052(2) 0.0061(18) 0.0105(19) 0.0051(18)
C31 0.049(2) 0.0329(19) 0.0359(19) -0.0122(15) 0.0154(17) -0.0158(16)
C32 0.072(3) 0.040(2) 0.054(3) -0.0137(19) 0.023(2) -0.026(2)
C33 0.047(2) 0.067(3) 0.034(2) -0.0064(19) 0.0055(18) -0.020(2)
C34 0.067(3) 0.038(2) 0.047(2) -0.0152(18) 0.030(2) -0.0135(19)
C35 0.036(2) 0.0303(19) 0.041(2) 0.0114(15) 0.0088(16) -0.0016(14)
C36 0.054(2) 0.040(2) 0.045(2) 0.0161(17) 0.0175(19) -0.0036(18)
C37 0.047(2) 0.051(2) 0.035(2) 0.0125(17) -0.0013(17) -0.0081(18)
C38 0.049(2) 0.033(2) 0.070(3) 0.0148(19) 0.021(2) 0.0086(17)
C39 0.0281(18) 0.0354(19) 0.0393(19) 0.0006(15) 0.0143(15) -0.0026(14)
C40 0.033(2) 0.050(2) 0.060(3) 0.0036(19) 0.0196(19) -0.0071(17)
C41 0.055(2) 0.044(2) 0.050(2) -0.0094(18) 0.031(2) -0.0054(18)
C42 0.033(2) 0.043(2) 0.057(2) 0.0082(18) 0.0160(18) 0.0055(16)
C43 0.046(2) 0.0325(19) 0.035(2) 0.0013(16) 0.0157(17) 0.0013(15)
C44 0.093(4) 0.052(3) 0.036(2) 0.012(2) 0.016(3) 0.016(3)
C45 0.067(3) 0.094(4) 0.055(3) -0.010(3) 0.010(2) -0.011(3)
Cl5 0.1108(14) 0.1223(15) 0.1137(14) -0.0193(11) -0.0168(11) 0.0234(11)
Cl6 0.0770(9) 0.1153(12) 0.0777(9) -0.0312(8) 0.0141(7) -0.0219(8)
C46 0.190(8) 0.071(4) 0.083(4) 0.006(3) 0.050(5) -0.033(4)
Cl7 0.0836(10) 0.1031(11) 0.0928(10) 0.0035(9) 0.0211(8) -0.0028(8)
Cl8 0.0625(8) 0.0907(9) 0.0775(9) 0.0178(7) 0.0096(6) -0.0176(7)
C47 0.092(4) 0.050(3) 0.085(4) -0.009(2) 0.054(3) -0.017(2)
Cl9 0.0722(9) 0.0815(10) 0.1212(12) 0.0219(9) 0.0201(8) -0.0123(7)
Cl10 0.0762(9) 0.0606(7) 0.0943(10) 0.0058(7) 0.0270(7) -0.0100(6)

loop_
_atom_type_symbol
_atom_type_description
_atom_type_scat_dispersion_real
_atom_type_scat_dispersion_imag
_atom_type_scat_source
C C 0.0033 0.0016 'International Tables Vol C Tables 4.2.6.8 and 6.1.1.4'
H H 0.0000 0.0000 'International Tables Vol C Tables 4.2.6.8 and 6.1.1.4'
P P 0.1023 0.0942 'International Tables Vol C Tables 4.2.6.8 and 6.1.1.4'
S S 0.1246 0.1234 'International Tables Vol C Tables 4.2.6.8 and 6.1.1.4'
Cl Cl 0.1484 0.1585 'International Tables Vol C Tables 4.2.6.8 and 6.1.1.4'
Fe Fe 0.3463 0.8444 'International Tables Vol C Tables 4.2.6.8 and 6.1.1.4'
Mo Mo -1.6832 0.6857 'International Tables Vol C Tables 4.2.6.8 and 6.1.1.4'
N N 0.0061 0.0033 'International Tables Vol C Tables 4.2.6.8 and 6.1.1.4'
O O 0.0106 0.0060 'International Tables Vol C Tables 4.2.6.8 and 6.1.1.4'

loop_
_geom_angle_atom_site_label_1
_geom_angle_atom_site_label_2
_geom_angle_atom_site_label_3
_geom_angle
_geom_angle_site_symmetry_1
_geom_angle_site_symmetry_3
_geom_angle_publ_flag
O2 Mo1 O1 77.35(8) . . ?
O2 Mo1 N1 77.94(9) . . ?
O1 Mo1 N1 81.74(9) . . ?
O2 Mo1 S3 159.44(6) . . ?
O1 Mo1 S3 86.72(6) . . ?
N1 Mo1 S3 87.06(7) . . ?
O2 Mo1 S2 89.21(6) . . ?
O1 Mo1 S2 161.26(6) . . ?
N1 Mo1 S2 82.73(8) . . ?
S3 Mo1 S2 102.89(3) . . ?
O2 Mo1 S1 90.31(6) . . ?
O1 Mo1 S1 90.56(7) . . ?
N1 Mo1 S1 167.10(7) . . ?
S3 Mo1 S1 102.91(3) . . ?
S2 Mo1 S1 102.66(4) . . ?
O2 Mo1 Fe2 142.54(6) . . ?
O1 Mo1 Fe2 99.17(6) . . ?
N1 Mo1 Fe2 139.10(7) . . ?
S3 Mo1 Fe2 52.44(2) . . ?
S2 Mo1 Fe2 99.43(4) . . ?
S1 Mo1 Fe2 52.24(3) . . ?
O2 Mo1 Fe3 100.90(6) . . ?
O1 Mo1 Fe3 142.73(6) . . ?
N1 Mo1 Fe3 134.91(7) . . ?
S3 Mo1 Fe3 99.64(2) . . ?
S2 Mo1 Fe3 52.24(3) . . ?
S1 Mo1 Fe3 52.18(2) . . ?
Fe2 Mo1 Fe3 59.55(2) . . ?
O2 Mo1 Fe1 141.48(6) . . ?
O1 Mo1 Fe1 139.12(6) . . ?
N1 Mo1 Fe1 93.36(7) . . ?
S3 Mo1 Fe1 52.42(2) . . ?
S2 Mo1 Fe1 52.32(2) . . ?
S1 Mo1 Fe1 99.21(3) . . ?
Fe2 Mo1 Fe1 59.41(2) . . ?
Fe3 Mo1 Fe1 59.43(2) . . ?
S2 Fe1 S3 108.78(4) . . ?
S2 Fe1 S4 103.35(4) . . ?
S3 Fe1 S4 104.34(4) . . ?
S2 Fe1 P1 113.58(4) . . ?
S3 Fe1 P1 110.59(3) . . ?
S4 Fe1 P1 115.52(4) . . ?
S2 Fe1 Fe2 102.27(3) . . ?
S3 Fe1 Fe2 53.31(3) . . ?
S4 Fe1 Fe2 53.86(3) . . ?
P1 Fe1 Fe2 144.13(3) . . ?
S2 Fe1 Fe3 53.20(3) . . ?
S3 Fe1 Fe3 102.38(3) . . ?
S4 Fe1 Fe3 53.19(2) . . ?
P1 Fe1 Fe3 147.02(3) . . ?
Fe2 Fe1 Fe3 59.899(17) . . ?
S2 Fe1 Mo1 55.49(3) . . ?
S3 Fe1 Mo1 55.35(2) . . ?
S4 Fe1 Mo1 101.36(3) . . ?
P1 Fe1 Mo1 143.09(3) . . ?
Fe2 Fe1 Mo1 59.881(19) . . ?
Fe3 Fe1 Mo1 60.002(19) . . ?
S1 Fe2 S3 109.80(3) . . ?
S1 Fe2 S4 103.25(3) . . ?
S3 Fe2 S4 105.29(4) . . ?
S1 Fe2 P2 114.15(3) . . ?
S3 Fe2 P2 107.13(4) . . ?
S4 Fe2 P2 116.80(4) . . ?
S1 Fe2 Fe3 53.37(3) . . ?
S3 Fe2 Fe3 102.91(4) . . ?
S4 Fe2 Fe3 53.42(3) . . ?
P2 Fe2 Fe3 149.96(3) . . ?
S1 Fe2 Fe1 103.16(3) . . ?
S3 Fe2 Fe1 53.73(3) . . ?
S4 Fe2 Fe1 54.44(3) . . ?
P2 Fe2 Fe1 142.50(3) . . ?
Fe3 Fe2 Fe1 60.13(2) . . ?
S1 Fe2 Mo1 56.01(2) . . ?
S3 Fe2 Mo1 55.81(3) . . ?
S4 Fe2 Mo1 102.49(4) . . ?
P2 Fe2 Mo1 140.55(3) . . ?
Fe3 Fe2 Mo1 60.36(3) . . ?
Fe1 Fe2 Mo1 60.71(3) . . ?
S1 Fe3 S2 109.71(4) . . ?
S1 Fe3 S4 103.95(4) . . ?
S2 Fe3 S4 105.03(4) . . ?
S1 Fe3 P3 113.24(3) . . ?
S2 Fe3 P3 109.47(4) . . ?
S4 Fe3 P3 114.99(4) . . ?
S1 Fe3 Fe2 53.32(3) . . ?
S2 Fe3 Fe2 102.65(4) . . ?
S4 Fe3 Fe2 54.22(3) . . ?
P3 Fe3 Fe2 147.88(3) . . ?
S1 Fe3 Fe1 102.99(3) . . ?
S2 Fe3 Fe1 53.60(2) . . ?
S4 Fe3 Fe1 54.56(3) . . ?
P3 Fe3 Fe1 143.73(3) . . ?
Fe2 Fe3 Fe1 59.97(2) . . ?
S1 Fe3 Mo1 55.88(3) . . ?
S2 Fe3 Mo1 55.84(3) . . ?
S4 Fe3 Mo1 102.91(3) . . ?
P3 Fe3 Mo1 142.05(3) . . ?
Fe2 Fe3 Mo1 60.10(2) . . ?
Fe1 Fe3 Mo1 60.570(14) . . ?
Fe2 S1 Fe3 73.32(3) . . ?
Fe2 S1 Mo1 71.74(3) . . ?
Fe3 S1 Mo1 71.94(3) . . ?
Fe3 S2 Fe1 73.20(3) . . ?
Fe3 S2 Mo1 71.93(4) . . ?
Fe1 S2 Mo1 72.20(3) . . ?
Fe2 S3 Fe1 72.96(4) . . ?
Fe2 S3 Mo1 71.75(3) . . ?
Fe1 S3 Mo1 72.23(3) . . ?
Fe3 S4 Fe2 72.36(3) . . ?
Fe3 S4 Fe1 72.24(3) . . ?
Fe2 S4 Fe1 71.70(4) . . ?
C11 P1 C7 108.42(18) . . ?
C11 P1 C15 109.06(17) . . ?
C7 P1 C15 108.34(18) . . ?
C11 P1 Fe1 109.70(12) . . ?
C7 P1 Fe1 110.39(11) . . ?
C15 P1 Fe1 110.88(12) . . ?
C23 P2 C19 109.03(16) . . ?
C23 P2 C27 108.83(16) . . ?
C19 P2 C27 108.96(16) . . ?
C23 P2 Fe2 110.82(11) . . ?
C19 P2 Fe2 110.26(11) . . ?
C27 P2 Fe2 108.90(11) . . ?
C35 P3 C39 108.27(16) . . ?
C35 P3 C31 109.12(16) . . ?
C39 P3 C31 109.17(16) . . ?
C35 P3 Fe3 110.11(11) . . ?
C39 P3 Fe3 110.15(11) . . ?
C31 P3 Fe3 109.98(11) . . ?
C43 N1 Mo1 172.1(3) . . ?
C1 O1 Mo1 113.83(18) . . ?
C6 O2 Mo1 114.24(18) . . ?
O1 C1 C2 123.2(3) . . ?
O1 C1 C6 117.0(3) . . ?
C2 C1 C6 119.8(3) . . ?
C1 C2 C3 120.3(3) . . ?
C1 C2 Cl1 118.9(2) . . ?
C3 C2 Cl1 120.8(3) . . ?
C4 C3 C2 119.9(3) . . ?
C4 C3 Cl2 121.0(3) . . ?
C2 C3 Cl2 119.1(3) . . ?
C3 C4 C5 120.2(3) . . ?
C3 C4 Cl3 120.0(3) . . ?
C5 C4 Cl3 119.8(3) . . ?
C6 C5 C4 121.2(3) . . ?
C6 C5 Cl4 117.5(2) . . ?
C4 C5 Cl4 121.3(2) . . ?
O2 C6 C5 124.3(3) . . ?
O2 C6 C1 117.3(3) . . ?
C5 C6 C1 118.4(3) . . ?
C8 C7 C10 106.4(3) . . ?
C8 C7 C9 107.5(3) . . ?
C10 C7 C9 108.8(3) . . ?
C8 C7 P1 109.1(3) . . ?
C10 C7 P1 109.1(3) . . ?
C9 C7 P1 115.6(3) . . ?
C14 C11 C13 108.1(3) . . ?
C14 C11 C12 109.0(3) . . ?
C13 C11 C12 105.9(3) . . ?
C14 C11 P1 115.6(3) . . ?
C13 C11 P1 109.5(2) . . ?
C12 C11 P1 108.4(3) . . ?
C16 C15 C18 108.5(3) . . ?
C16 C15 C17 106.0(3) . . ?
C18 C15 C17 108.9(3) . . ?
C16 C15 P1 109.6(3) . . ?
C18 C15 P1 115.7(3) . . ?
C17 C15 P1 107.8(3) . . ?
C21 C19 C20 105.5(3) . . ?
C21 C19 C22 108.7(3) . . ?
C20 C19 C22 108.6(3) . . ?
C21 C19 P2 109.1(2) . . ?
C20 C19 P2 108.7(2) . . ?
C22 C19 P2 115.8(3) . . ?
C25 C23 C24 108.3(3) . . ?
C25 C23 C26 109.2(3) . . ?
C24 C23 C26 105.7(3) . . ?
C25 C23 P2 114.9(2) . . ?
C24 C23 P2 110.0(2) . . ?
C26 C23 P2 108.3(2) . . ?
C29 C27 C30 105.6(3) . . ?
C29 C27 C28 108.3(3) . . ?
C30 C27 C28 108.5(3) . . ?
C29 C27 P2 108.3(2) . . ?
C30 C27 P2 109.6(2) . . ?
C28 C27 P2 116.0(3) . . ?
C33 C31 C34 106.1(3) . . ?
C33 C31 C32 108.0(3) . . ?
C34 C31 C32 109.3(3) . . ?
C33 C31 P3 110.3(2) . . ?
C34 C31 P3 108.2(2) . . ?
C32 C31 P3 114.7(3) . . ?
C38 C35 C37 105.1(3) . . ?
C38 C35 C36 108.6(3) . . ?
C37 C35 C36 109.2(3) . . ?
C38 C35 P3 110.2(2) . . ?
C37 C35 P3 107.5(2) . . ?
C36 C35 P3 115.7(2) . . ?
C42 C39 C41 104.9(3) . . ?
C42 C39 C40 109.7(3) . . ?
C41 C39 C40 108.5(3) . . ?
C42 C39 P3 108.2(2) . . ?
C41 C39 P3 109.9(2) . . ?
C40 C39 P3 115.2(2) . . ?
N1 C43 C44 178.5(4) . . ?
Cl5 C45 Cl6 113.0(3) . . ?
Cl7 C46 Cl8 114.6(3) . . ?
Cl9 C47 Cl10 111.4(2) . . ?

loop_
_geom_bond_atom_site_label_1
_geom_bond_atom_site_label_2
_geom_bond_distance
_geom_bond_site_symmetry_2
_geom_bond_publ_flag
Mo1 O2 2.103(2) . ?
Mo1 O1 2.105(2) . ?
Mo1 N1 2.277(3) . ?
Mo1 S3 2.3560(9) . ?
Mo1 S2 2.3606(10) . ?
Mo1 S1 2.3617(9) . ?
Mo1 Fe2 2.7050(8) . ?
Mo1 Fe3 2.7121(8) . ?
Mo1 Fe1 2.7275(7) . ?
Fe1 S2 2.2671(10) . ?
Fe1 S3 2.2699(10) . ?
Fe1 S4 2.3067(10) . ?
Fe1 P1 2.4973(10) . ?
Fe1 Fe2 2.6919(10) . ?
Fe1 Fe3 2.6962(8) . ?
Fe2 S1 2.2520(10) . ?
Fe2 S3 2.2578(9) . ?
Fe2 S4 2.2898(10) . ?
Fe2 P2 2.4446(13) . ?
Fe2 Fe3 2.6900(8) . ?
Fe3 S1 2.2534(10) . ?
Fe3 S2 2.2553(11) . ?
Fe3 S4 2.2667(9) . ?
Fe3 P3 2.4175(10) . ?
P1 C11 1.906(4) . ?
P1 C7 1.910(4) . ?
P1 C15 1.915(4) . ?
P2 C23 1.907(3) . ?
P2 C19 1.907(3) . ?
P2 C27 1.911(4) . ?
P3 C35 1.906(3) . ?
P3 C39 1.910(3) . ?
P3 C31 1.912(3) . ?
Cl1 C2 1.725(3) . ?
Cl2 C3 1.732(3) . ?
Cl3 C4 1.738(3) . ?
Cl4 C5 1.735(3) . ?
N1 C43 1.134(4) . ?
O1 C1 1.326(3) . ?
O2 C6 1.315(4) . ?
C1 C2 1.388(4) . ?
C1 C6 1.425(4) . ?
C2 C3 1.409(4) . ?
C3 C4 1.376(5) . ?
C4 C5 1.393(5) . ?
C5 C6 1.393(4) . ?
C7 C8 1.535(5) . ?
C7 C10 1.538(6) . ?
C7 C9 1.548(5) . ?
C11 C14 1.535(5) . ?
C11 C13 1.542(5) . ?
C11 C12 1.550(6) . ?
C15 C16 1.529(6) . ?
C15 C18 1.532(5) . ?
C15 C17 1.550(5) . ?
C19 C21 1.534(5) . ?
C19 C20 1.537(5) . ?
C19 C22 1.540(5) . ?
C23 C25 1.535(5) . ?
C23 C24 1.538(5) . ?
C23 C26 1.543(5) . ?
C27 C29 1.529(5) . ?
C27 C30 1.530(5) . ?
C27 C28 1.547(5) . ?
C31 C33 1.523(5) . ?
C31 C34 1.536(5) . ?
C31 C32 1.541(5) . ?
C35 C38 1.537(5) . ?
C35 C37 1.540(5) . ?
C35 C36 1.544(5) . ?
C39 C42 1.539(5) . ?
C39 C41 1.542(5) . ?
C39 C40 1.543(5) . ?
C43 C44 1.457(6) . ?
C45 Cl5 1.726(6) . ?
C45 Cl6 1.751(5) . ?
C46 Cl7 1.711(6) . ?
C46 Cl8 1.748(6) . ?
C47 Cl9 1.722(5) . ?
C47 Cl10 1.775(5) . ?
